data_1556996
loop_
_publ_author_name
'Plasil, J.'
'Fejfarova, K.'
'Cejka, J.'
'Dusek, M.'
'Skoda, R.'
'Sejkora, J.'

_publ_section_title
;
 Revision of the crystal structure and chemical formula of haiweeite,
 Ca(UO2)2(Si5O12)(OH)2*6H2O
;
_journal_name_full 'American Mineralogist'
_journal_page_first 718
_journal_page_last 723
_journal_paper_doi 10.2138/am.2013.4284
_journal_volume 98
_journal_year 2013
_chemical_formula_sum 'Ca H14 O24 Si5 U2'
_chemical_name_common Ca(UO2)2(Si5O12)(OH)2*6H2O
_chemical_name_mineral haiweeite
_space_group_IT_number 60
_space_group_name_Hall '-P 2n 2ab'
_space_group_name_H-M_alt 'P b c n'
_cell_angle_alpha 90
_cell_angle_beta 90
_cell_angle_gamma 90
_cell_formula_units_Z 8
_cell_length_a 18.3000(5)
_cell_length_b 14.2331(3)
_cell_length_c 17.9192(5)
_cell_volume 4667.3(2)
_diffrn_ambient_pressure 100
_diffrn_ambient_temperature 298
_cod_data_source_file haiweeite.cif
_cod_data_source_block haiweeite
_cod_original_formula_sum 'Ca1 U2 Si5 O24 H14'
_cod_database_code 1556996

loop_
_space_group_symop_id
_space_group_symop_operation_xyz
1 x,y,z
2 -x,-y,-z
3 -x+1/2,-y+1/2,z+1/2
4 x+1/2,y+1/2,-z+1/2
5 -x,y,-z+1/2
6 x,-y,z+1/2
7 x+1/2,-y+1/2,-z
8 -x+1/2,y+1/2,z

loop_
_atom_site_label
_atom_site_occupancy
_atom_site_fract_x
_atom_site_fract_y
_atom_site_fract_z
_atom_site_adp_type
_atom_site_U_iso_or_equiv
_atom_site_type_symbol
U1 1.0 0.24799(2) 0.12566(5) 0.034427(19) Uiso 0.01044(12) U
U2 1.0 0.25411(2) 0.37558(6) 0.13863(2) Uiso 0.00964(12) U
Ca 1.0 0.01502(16) 0.8775(2) 0.13941(17) Uiso 0.0328(9) Ca
Si1 1.0 0.24794(18) 0.3757(4) -0.03695(16) Uiso 0.0120(9) Si
Si2 1.0 0.25733(19) 0.1249(4) 0.20948(16) Uiso 0.0155(9) Si
Si3 1.0 0.1518(2) 0.1765(2) 0.3346(2) Uiso 0.0188(11) Si
Si4 1.0 0.2257(2) 0.3761(4) 0.33566(16) Uiso 0.0162(9) Si
Si5 1.0 0.6434(2) 0.0704(2) 0.1641(2) Uiso 0.0168(11) Si
O1 1.0 0.3209(5) 0.3724(8) -0.0906(5) Uiso 0.026(2) O
O2 1.0 0.1575(5) 0.3700(7) 0.1472(5) Uiso 0.024(2) O
O3 1.0 0.1874(5) 0.1228(7) 0.2640(5) Uiso 0.025(2) O
O4 1.0 0.2445(4) 0.2879(7) 0.0201(6) Uiso 0.015(3) O
O5 1.0 0.2532(4) 0.0383(8) 0.1541(6) Uiso 0.013(3) O
O6 1.0 0.0648(5) 0.1658(7) 0.3307(5) Uiso 0.033(2) O
O7 1.0 0.3521(4) 0.3793(7) 0.1275(4) Uiso 0.0206(19) O
O8 1.0 0.3295(5) 0.1240(7) 0.2613(4) Uiso 0.0233(19) O
O9 1.0 0.2745(5) 0.3783(7) 0.2613(5) Uiso 0.025(2) O
O10 1.0 0.5547(5) 0.0806(7) 0.1601(5) Uiso 0.034(3) O
O11 1.0 0.2494(4) -0.0369(7) 0.0179(6) Uiso 0.016(3) O
O12 1.0 0.2604(5) 0.2135(8) 0.1534(6) Uiso 0.020(3) O
O13 1.0 0.1708(6) 0.2849(6) 0.3323(5) Uiso 0.029(2) O
O14 1.0 0.2717(5) 0.3746(7) 0.4112(5) Uiso 0.026(2) O
O15 1.0 0.1772(5) 0.3762(8) -0.0930(5) Uiso 0.025(2) O
O16 1.0 0.0480(7) 0.0429(8) 0.1545(7) Uiso 0.062(4) O
O17 1.0 0.1672(5) 0.4632(6) 0.3355(5) Uiso 0.029(2) O
O18 1.0 -0.0796(7) 0.9273(9) 0.2290(7) Uiso 0.066(4) O
O19 1.0 -0.0940(6) 0.7925(7) 0.1114(6) Uiso 0.053(3) O
O20a 0.5000 0.0474(18) 0.812(2) 0.0137(18) Uiso 0.090(7) O
O20b 0.5000 0.0374(17) 0.874(2) 0.0080(17) Uiso 0.090(7) O
O21a 0.5000 0.0531(13) 0.7134(16) 0.1513(13) Uiso 0.051(5) O
O21b 0.5000 0.0463(13) 0.7258(16) 0.1929(13) Uiso 0.051(5) O
O22 1.0 0.1504(5) 0.1248(7) 0.0458(4) Uiso 0.0226(19) O
O23 1.0 0.3452(5) 0.1270(7) 0.0257(4) Uiso 0.0226(19) O
O24a 0.5000 0.075(2) 0.022(2) -0.0745(17) Uiso 0.086(7) O
O24b 0.5000 0.054(2) 0.016(2) -0.0446(17) Uiso 0.086(7) O
O25a 0.5000 0.470(2) 0.002(3) 0.056(2) Uiso 0.147(11) O
O25b 0.5000 0.486(2) -0.110(3) 0.160(2) Uiso 0.147(11) O
O26a 0.5000 0.458(4) -0.206(4) 0.051(3) Uiso 0.064(11) O
O26b 0.5000 0.451(4) -0.181(4) 0.018(3) Uiso 0.064(11) O

loop_
_atom_site_aniso_label
_atom_site_aniso_U_11
_atom_site_aniso_U_22
_atom_site_aniso_U_33
_atom_site_aniso_U_12
_atom_site_aniso_U_13
_atom_site_aniso_U_23
U1 0.0202(2) 0.00590(19) 0.00521(19) 0.00036(17) -0.00001(18) -0.0003(4)
U2 0.0174(2) 0.00550(19) 0.0060(2) 0.00020(17) 0.00013(17) -0.0006(4)
Ca 0.0235(14) 0.0358(16) 0.0391(16) -0.0045(15) 0.0043(12) -0.0085(18)
Si1 0.0249(18) 0.0058(13) 0.0053(13) 0.0023(13) -0.0043(14) -0.001(3)
Si2 0.034(2) 0.0060(13) 0.0061(13) -0.0011(17) -0.0019(13) 0.000(2)
Si3 0.023(2) 0.0167(19) 0.016(2) -0.0042(15) -0.0017(16) 0.0033(16)
Si4 0.0308(18) 0.0096(15) 0.0083(16) -0.001(2) 0.0002(12) -0.0013(18)
Si5 0.024(2) 0.0146(18) 0.0116(19) 0.0015(15) 0.0011(15) 0.0015(16)
